data_4061230
loop_
_publ_author_name
'Darensbourg, Donald J.'
'Ganguly, Poulomi'
'Billodeaux, Damon R.'

_publ_section_title
;
 Structural Characterization of Several (CO)3(dppp)MnX Derivatives,
 dppp = 1,3-Bis(diphenylphosphino)propane and X = H, OTs, OC2H5, Cl,
 Br, or N3. An Assessment of Their Efficacy for Catalyzing the Coupling
 of Carbon Dioxide and Epoxides
;
_journal_coden_ASTM ORGND7
_journal_issue 25
_journal_name_full Organometallics
_journal_page_first 6025
_journal_page_last 6030
_journal_paper_doi 10.1021/om049352v
_journal_volume 23
_journal_year 2004
_chemical_formula_sum 'C30 H27 Mn O3 P2'
_chemical_formula_weight 552.40
_space_group_IT_number 2
_symmetry_cell_setting triclinic
_symmetry_space_group_name_Hall '-P 1'
_symmetry_space_group_name_H-M 'P -1'
_cell_angle_alpha 95.888(6)
_cell_angle_beta 90.886(6)
_cell_angle_gamma 99.304(7)
_cell_formula_units_Z 4
_cell_length_a 11.017(4)
_cell_length_b 15.451(5)
_cell_length_c 15.773(5)
_cell_measurement_temperature 110(2)
_cell_volume 2634.3(15)
_diffrn_ambient_temperature 110(2)
_exptl_crystal_density_diffrn 1.393
_cod_depositor_comments
;
The following automatic conversions were performed:
'_symmetry_cell_setting' value 'Triclinic' changed to 'triclinic'
according to '/home/saulius/struct/CIF-dictionaries/cif_core.dic'
dictionary named 'cif_core.dic' version 2.4.1 from 2010-06-29.

Automatic conversion script
Id: cif_fix_enum 1527 2010-12-29 10:47:43Z saulius 
;
_cod_database_code 4061230

loop_
_symmetry_equiv_pos_as_xyz
'x, y, z'
'-x, -y, -z'

loop_
_atom_site_label
_atom_site_type_symbol
_atom_site_fract_x
_atom_site_fract_y
_atom_site_fract_z
_atom_site_U_iso_or_equiv
_atom_site_adp_type
_atom_site_occupancy
_atom_site_symmetry_multiplicity
_atom_site_calc_flag
_atom_site_refinement_flags
_atom_site_disorder_assembly
_atom_site_disorder_group
Mn1A Mn 0.47476(7) 0.74414(5) 0.83801(5) 0.0302(3) Uani 1 1 d D . .
Mn1B Mn 0.12989(7) 0.74399(5) 0.33791(5) 0.0283(3) Uani 1 1 d . . .
P1A P 0.46935(12) 0.77863(9) 0.70051(9) 0.0276(4) Uani 1 1 d . . .
P2A P 0.29667(13) 0.64435(9) 0.81287(9) 0.0286(4) Uani 1 1 d . . .
P1B P 0.26181(12) 0.64283(9) 0.31642(9) 0.0277(4) Uani 1 1 d . . .
P2B P 0.16488(13) 0.78194(9) 0.20326(9) 0.0288(4) Uani 1 1 d . . .
O1A O 0.6787(4) 0.8918(3) 0.8847(3) 0.0443(11) Uani 1 1 d . . .
O2A O 0.6330(4) 0.6120(3) 0.7841(3) 0.0500(11) Uani 1 1 d . . .
O3A O 0.4805(4) 0.7163(3) 1.0199(3) 0.0414(10) Uani 1 1 d . . .
O1B O 0.1169(4) 0.7290(3) 0.5230(3) 0.0418(10) Uani 1 1 d . . .
O2B O -0.0865(4) 0.6114(3) 0.2786(3) 0.0412(10) Uani 1 1 d . . .
O3B O -0.0151(4) 0.8873(3) 0.3739(3) 0.0444(11) Uani 1 1 d . . .
C1A C 0.5997(5) 0.8353(4) 0.8637(4) 0.0328(13) Uani 1 1 d . . .
C2A C 0.5721(5) 0.6615(4) 0.8050(4) 0.0313(13) Uani 1 1 d . . .
C3A C 0.4754(5) 0.7256(3) 0.9497(4) 0.0323(13) Uani 1 1 d . . .
C4A C 0.4238(5) 0.6830(3) 0.6204(3) 0.0301(13) Uani 1 1 d . . .
H4A1 H 0.4276 0.7032 0.5629 0.036 Uiso 1 1 calc R . .
H4A2 H 0.4831 0.6415 0.6237 0.036 Uiso 1 1 calc R . .
C5A C 0.2935(5) 0.6341(3) 0.6330(3) 0.0313(13) Uani 1 1 d . . .
H5A1 H 0.2373 0.6778 0.6421 0.038 Uiso 1 1 calc R . .
H5A2 H 0.2651 0.5951 0.5803 0.038 Uiso 1 1 calc R . .
C6A C 0.2854(5) 0.5787(3) 0.7079(3) 0.0344(14) Uani 1 1 d . . .
H6A1 H 0.3523 0.5429 0.7045 0.041 Uiso 1 1 calc R . .
H6A2 H 0.2062 0.5375 0.7029 0.041 Uiso 1 1 calc R . .
C7A C 0.3712(5) 0.8544(3) 0.6654(4) 0.0300(13) Uani 1 1 d . . .
C8A C 0.2739(5) 0.8764(3) 0.7143(4) 0.0359(14) Uani 1 1 d . . .
H8A H 0.2595 0.8535 0.7676 0.043 Uiso 1 1 calc R . .
C9A C 0.1977(5) 0.9317(4) 0.6853(4) 0.0457(17) Uani 1 1 d . . .
H9A H 0.1320 0.9470 0.7189 0.055 Uiso 1 1 calc R . .
C10A C 0.2184(6) 0.9643(4) 0.6072(4) 0.0435(16) Uani 1 1 d . . .
H10A H 0.1664 1.0020 0.5877 0.052 Uiso 1 1 calc R . .
C11A C 0.3130(5) 0.9431(4) 0.5574(4) 0.0417(15) Uani 1 1 d . . .
H11A H 0.3261 0.9655 0.5039 0.050 Uiso 1 1 calc R . .
C12A C 0.3889(5) 0.8885(3) 0.5865(4) 0.0335(14) Uani 1 1 d . . .
H12A H 0.4544 0.8737 0.5524 0.040 Uiso 1 1 calc R . .
C13A C 0.6212(5) 0.8262(3) 0.6654(3) 0.0308(13) Uani 1 1 d . . .
C14A C 0.6566(5) 0.9172(4) 0.6733(4) 0.0404(15) Uani 1 1 d . . .
H14A H 0.6011 0.9540 0.6960 0.048 Uiso 1 1 calc R . .
C15A C 0.7694(5) 0.9546(4) 0.6491(4) 0.0408(15) Uani 1 1 d . . .
H15A H 0.7906 1.0170 0.6533 0.049 Uiso 1 1 calc R . .
C16A C 0.8539(5) 0.9021(4) 0.6181(4) 0.0417(15) Uani 1 1 d . . .
H16A H 0.9330 0.9282 0.6018 0.050 Uiso 1 1 calc R . .
C17A C 0.8208(5) 0.8112(4) 0.6114(4) 0.0472(17) Uani 1 1 d . . .
H17A H 0.8775 0.7746 0.5904 0.057 Uiso 1 1 calc R . .
C18A C 0.7049(5) 0.7735(4) 0.6354(4) 0.0369(14) Uani 1 1 d . . .
H18A H 0.6831 0.7111 0.6312 0.044 Uiso 1 1 calc R . .
C19A C 0.1492(5) 0.6852(4) 0.8207(4) 0.0329(13) Uani 1 1 d . . .
C20A C 0.1370(5) 0.7473(4) 0.8894(4) 0.0358(14) Uani 1 1 d . . .
H20A H 0.2052 0.7697 0.9274 0.043 Uiso 1 1 calc R . .
C21A C 0.0250(6) 0.7764(4) 0.9022(4) 0.0454(16) Uani 1 1 d . . .
H21A H 0.0167 0.8186 0.9491 0.054 Uiso 1 1 calc R . .
C22A C -0.0728(6) 0.7447(4) 0.8476(5) 0.0523(18) Uani 1 1 d . . .
H22A H -0.1490 0.7649 0.8565 0.063 Uiso 1 1 calc R . .
C23A C -0.0614(6) 0.6827(4) 0.7789(4) 0.0483(17) Uani 1 1 d . . .
H23A H -0.1296 0.6609 0.7408 0.058 Uiso 1 1 calc R . .
C24A C 0.0488(5) 0.6531(4) 0.7661(4) 0.0400(15) Uani 1 1 d . . .
H24A H 0.0561 0.6104 0.7195 0.048 Uiso 1 1 calc R . .
C25A C 0.2723(5) 0.5544(3) 0.8819(3) 0.0332(13) Uani 1 1 d . . .
C26A C 0.3708(5) 0.5140(4) 0.9014(4) 0.0424(15) Uani 1 1 d . . .
H26A H 0.4499 0.5351 0.8813 0.051 Uiso 1 1 calc R . .
C27A C 0.3561(6) 0.4434(4) 0.9497(4) 0.0515(17) Uani 1 1 d . . .
H27A H 0.4246 0.4156 0.9609 0.062 Uiso 1 1 calc R . .
C28A C 0.2432(6) 0.4127(4) 0.9820(4) 0.0459(16) Uani 1 1 d . . .
H28A H 0.2332 0.3649 1.0161 0.055 Uiso 1 1 calc R . .
C29A C 0.1458(6) 0.4535(4) 0.9630(4) 0.0433(16) Uani 1 1 d . . .
H29A H 0.0674 0.4336 0.9846 0.052 Uiso 1 1 calc R . .
C30A C 0.1591(5) 0.5225(4) 0.9135(4) 0.0358(14) Uani 1 1 d . . .
H30A H 0.0896 0.5487 0.9007 0.043 Uiso 1 1 calc R . .
C1B C 0.1236(5) 0.7313(3) 0.4509(4) 0.0328(14) Uani 1 1 d . . .
C2B C -0.0019(5) 0.6619(3) 0.3017(3) 0.0267(12) Uani 1 1 d . . .
C3B C 0.0413(5) 0.8326(4) 0.3582(4) 0.0337(14) Uani 1 1 d . . .
C4B C 0.2390(5) 0.5766(3) 0.2125(3) 0.0332(14) Uani 1 1 d . . .
H4B1 H 0.2969 0.5337 0.2091 0.040 Uiso 1 1 calc R . .
H4B2 H 0.1544 0.5427 0.2084 0.040 Uiso 1 1 calc R . .
C5B C 0.2580(5) 0.6311(3) 0.1360(4) 0.0346(14) Uani 1 1 d . . .
H5B1 H 0.3384 0.6706 0.1441 0.042 Uiso 1 1 calc R . .
H5B2 H 0.2618 0.5903 0.0838 0.042 Uiso 1 1 calc R . .
C6B C 0.1583(5) 0.6867(3) 0.1223(3) 0.0315(13) Uani 1 1 d . . .
H6B1 H 0.0767 0.6491 0.1230 0.038 Uiso 1 1 calc R . .
H6B2 H 0.1671 0.7081 0.0653 0.038 Uiso 1 1 calc R . .
C7B C 0.2449(5) 0.5542(3) 0.3866(3) 0.0300(13) Uani 1 1 d . . .
C8B C 0.3453(5) 0.5217(3) 0.4198(4) 0.0341(14) Uani 1 1 d . . .
H8B H 0.4264 0.5470 0.4067 0.041 Uiso 1 1 calc R . .
C9B C 0.3289(6) 0.4540(4) 0.4708(4) 0.0390(15) Uani 1 1 d . . .
H9B H 0.3984 0.4338 0.4933 0.047 Uiso 1 1 calc R . .
C10B C 0.2109(6) 0.4149(4) 0.4895(4) 0.0402(15) Uani 1 1 d . . .
H10B H 0.1992 0.3685 0.5252 0.048 Uiso 1 1 calc R . .
C11B C 0.1127(6) 0.4443(4) 0.4560(4) 0.0406(15) Uani 1 1 d . . .
H11B H 0.0318 0.4170 0.4673 0.049 Uiso 1 1 calc R . .
C12B C 0.1284(5) 0.5128(4) 0.4057(4) 0.0363(14) Uani 1 1 d . . .
H12B H 0.0580 0.5323 0.3835 0.044 Uiso 1 1 calc R . .
C13B C 0.4277(5) 0.6812(3) 0.3251(3) 0.0304(13) Uani 1 1 d . . .
C14B C 0.5111(5) 0.6483(4) 0.2707(4) 0.0378(14) Uani 1 1 d . . .
H14B H 0.4823 0.6044 0.2250 0.045 Uiso 1 1 calc R . .
C15B C 0.6358(5) 0.6791(4) 0.2824(4) 0.0473(16) Uani 1 1 d . . .
H15B H 0.6918 0.6557 0.2448 0.057 Uiso 1 1 calc R . .
C16B C 0.6805(5) 0.7433(4) 0.3479(4) 0.0465(17) Uani 1 1 d . . .
H16B H 0.7663 0.7647 0.3546 0.056 Uiso 1 1 calc R . .
C17B C 0.5989(5) 0.7762(4) 0.4039(4) 0.0415(15) Uani 1 1 d . . .
H17B H 0.6287 0.8190 0.4502 0.050 Uiso 1 1 calc R . .
C18B C 0.4727(5) 0.7460(3) 0.3917(4) 0.0342(13) Uani 1 1 d . . .
H18B H 0.4168 0.7698 0.4291 0.041 Uiso 1 1 calc R . .
C19B C 0.3108(5) 0.8487(3) 0.1790(4) 0.0332(14) Uani 1 1 d . . .
C20B C 0.3291(6) 0.8714(4) 0.0959(4) 0.0451(16) Uani 1 1 d . . .
H20B H 0.2644 0.8554 0.0539 0.054 Uiso 1 1 calc R . .
C21B C 0.4421(7) 0.9175(4) 0.0746(5) 0.0559(19) Uani 1 1 d . . .
H21B H 0.4555 0.9329 0.0183 0.067 Uiso 1 1 calc R . .
C22B C 0.5348(6) 0.9406(4) 0.1375(5) 0.0557(19) Uani 1 1 d . . .
H22B H 0.6118 0.9724 0.1236 0.067 Uiso 1 1 calc R . .
C23B C 0.5186(6) 0.9192(4) 0.2169(5) 0.0506(18) Uani 1 1 d . . .
H23B H 0.5839 0.9355 0.2583 0.061 Uiso 1 1 calc R . .
C24B C 0.4055(5) 0.8727(3) 0.2393(4) 0.0382(15) Uani 1 1 d . . .
H24B H 0.3942 0.8578 0.2959 0.046 Uiso 1 1 calc R . .
C25B C 0.0492(5) 0.8399(4) 0.1592(3) 0.0342(14) Uani 1 1 d . . .
C26B C 0.0743(6) 0.9292(4) 0.1493(4) 0.0423(15) Uani 1 1 d . . .
H26B H 0.1528 0.9622 0.1665 0.051 Uiso 1 1 calc R . .
C27B C -0.0137(6) 0.9706(4) 0.1145(4) 0.0524(18) Uani 1 1 d . . .
H27B H 0.0052 1.0314 0.1064 0.063 Uiso 1 1 calc R . .
C28B C -0.1293(6) 0.9238(5) 0.0914(4) 0.0577(19) Uani 1 1 d . . .
H28B H -0.1892 0.9516 0.0658 0.069 Uiso 1 1 calc R . .
C29B C -0.1566(6) 0.8368(5) 0.1060(4) 0.0532(18) Uani 1 1 d . . .
H29B H -0.2374 0.8053 0.0933 0.064 Uiso 1 1 calc R . .
C30B C -0.0694(5) 0.7953(4) 0.1383(4) 0.0412(15) Uani 1 1 d . . .
H30B H -0.0897 0.7347 0.1468 0.049 Uiso 1 1 calc R . .
H1B H 0.255(5) 0.823(4) 0.364(3) 0.053(17) Uiso 1 1 d . . .
H1A H 0.386(4) 0.825(2) 0.865(3) 0.022(12) Uiso 1 1 d D . .

loop_
_atom_site_aniso_label
_atom_site_aniso_U_11
_atom_site_aniso_U_22
_atom_site_aniso_U_33
_atom_site_aniso_U_23
_atom_site_aniso_U_13
_atom_site_aniso_U_12
Mn1A 0.0236(5) 0.0258(5) 0.0377(5) -0.0020(4) 0.0015(4) -0.0032(4)
Mn1B 0.0199(5) 0.0237(5) 0.0383(5) -0.0020(4) 0.0034(4) -0.0026(3)
P1A 0.0221(8) 0.0209(7) 0.0371(9) -0.0026(6) 0.0029(6) -0.0007(6)
P2A 0.0216(8) 0.0259(8) 0.0354(9) -0.0024(6) 0.0023(6) -0.0013(6)
P1B 0.0201(7) 0.0246(8) 0.0351(9) -0.0028(6) 0.0031(6) -0.0021(6)
P2B 0.0258(8) 0.0212(8) 0.0367(9) 0.0000(6) 0.0030(6) -0.0025(6)
O1A 0.036(3) 0.036(2) 0.053(3) -0.006(2) -0.007(2) -0.011(2)
O2A 0.035(3) 0.040(3) 0.073(3) 0.003(2) 0.009(2) 0.002(2)
O3A 0.045(3) 0.038(2) 0.041(3) 0.001(2) 0.005(2) 0.0083(19)
O1B 0.037(2) 0.041(3) 0.043(3) -0.002(2) 0.005(2) -0.0021(19)
O2B 0.024(2) 0.036(2) 0.060(3) 0.002(2) 0.000(2) -0.004(2)
O3B 0.031(2) 0.031(2) 0.071(3) -0.002(2) 0.014(2) 0.0061(19)
C1A 0.031(3) 0.029(3) 0.038(3) 0.002(3) 0.005(3) 0.002(3)
C2A 0.022(3) 0.031(3) 0.037(3) 0.000(3) 0.005(2) -0.005(3)
C3A 0.026(3) 0.022(3) 0.047(4) -0.003(3) -0.001(3) 0.004(2)
C4A 0.030(3) 0.023(3) 0.034(3) -0.001(2) 0.007(2) -0.003(2)
C5A 0.028(3) 0.030(3) 0.033(3) -0.004(3) 0.005(2) 0.001(2)
C6A 0.023(3) 0.025(3) 0.048(4) -0.014(3) 0.003(3) -0.007(2)
C7A 0.021(3) 0.020(3) 0.045(4) -0.004(2) -0.001(2) -0.005(2)
C8A 0.028(3) 0.030(3) 0.049(4) 0.007(3) 0.008(3) -0.001(3)
C9A 0.019(3) 0.040(4) 0.076(5) -0.001(3) 0.009(3) 0.001(3)
C10A 0.035(4) 0.035(4) 0.060(4) 0.001(3) -0.007(3) 0.006(3)
C11A 0.040(4) 0.032(3) 0.051(4) 0.000(3) -0.004(3) -0.001(3)
C12A 0.029(3) 0.029(3) 0.039(4) 0.000(3) -0.005(3) -0.003(2)
C13A 0.022(3) 0.030(3) 0.038(3) -0.001(3) 0.003(2) -0.002(2)
C14A 0.027(3) 0.034(3) 0.057(4) -0.002(3) 0.005(3) -0.002(3)
C15A 0.033(3) 0.035(3) 0.050(4) -0.001(3) 0.006(3) -0.005(3)
C16A 0.024(3) 0.042(4) 0.055(4) 0.003(3) 0.003(3) -0.006(3)
C17A 0.025(3) 0.045(4) 0.070(5) -0.001(3) 0.009(3) 0.006(3)
C18A 0.026(3) 0.033(3) 0.051(4) 0.000(3) 0.007(3) 0.002(3)
C19A 0.024(3) 0.032(3) 0.041(3) 0.005(3) 0.009(3) -0.001(2)
C20A 0.032(3) 0.036(3) 0.040(4) 0.002(3) 0.006(3) 0.009(3)
C21A 0.044(4) 0.047(4) 0.048(4) 0.008(3) 0.011(3) 0.016(3)
C22A 0.028(4) 0.056(4) 0.078(5) 0.016(4) 0.015(3) 0.016(3)
C23A 0.029(4) 0.060(4) 0.056(4) 0.007(3) 0.000(3) 0.009(3)
C24A 0.033(4) 0.038(4) 0.046(4) 0.001(3) 0.008(3) -0.001(3)
C25A 0.030(3) 0.031(3) 0.033(3) -0.004(3) 0.003(3) -0.007(3)
C26A 0.031(3) 0.026(3) 0.069(4) 0.005(3) 0.011(3) 0.003(3)
C27A 0.053(4) 0.033(4) 0.072(5) 0.010(3) 0.010(4) 0.012(3)
C28A 0.054(4) 0.030(3) 0.050(4) 0.002(3) 0.003(3) -0.002(3)
C29A 0.041(4) 0.036(4) 0.045(4) 0.002(3) 0.000(3) -0.016(3)
C30A 0.029(3) 0.034(3) 0.041(4) 0.001(3) -0.005(3) -0.003(3)
C1B 0.016(3) 0.025(3) 0.052(4) -0.011(3) 0.002(3) -0.004(2)
C2B 0.022(3) 0.025(3) 0.031(3) 0.001(2) 0.001(2) -0.001(3)
C3B 0.025(3) 0.026(3) 0.044(4) -0.001(3) 0.005(3) -0.011(3)
C4B 0.025(3) 0.027(3) 0.046(4) -0.007(3) 0.003(3) 0.003(2)
C5B 0.033(3) 0.029(3) 0.039(3) -0.003(3) 0.001(3) 0.000(3)
C6B 0.033(3) 0.025(3) 0.034(3) -0.001(2) 0.001(3) -0.003(2)
C7B 0.019(3) 0.027(3) 0.040(3) -0.006(2) 0.005(2) -0.004(2)
C8B 0.033(3) 0.026(3) 0.042(4) 0.002(3) 0.006(3) 0.003(3)
C9B 0.040(4) 0.038(4) 0.040(4) -0.003(3) 0.004(3) 0.012(3)
C10B 0.050(4) 0.028(3) 0.043(4) 0.002(3) 0.007(3) 0.007(3)
C11B 0.037(4) 0.034(3) 0.048(4) 0.008(3) 0.001(3) -0.004(3)
C12B 0.030(3) 0.030(3) 0.047(4) 0.007(3) -0.003(3) -0.004(3)
C13B 0.020(3) 0.026(3) 0.042(3) -0.001(3) -0.001(2) -0.004(2)
C14B 0.026(3) 0.038(3) 0.047(4) -0.002(3) 0.004(3) 0.002(3)
C15B 0.023(3) 0.059(4) 0.057(4) -0.004(3) 0.011(3) 0.005(3)
C16B 0.016(3) 0.051(4) 0.069(5) 0.010(3) -0.003(3) -0.007(3)
C17B 0.028(3) 0.035(3) 0.056(4) 0.002(3) -0.001(3) -0.007(3)
C18B 0.026(3) 0.032(3) 0.043(4) 0.000(3) 0.000(3) 0.002(2)
C19B 0.029(3) 0.023(3) 0.046(4) -0.002(3) 0.013(3) 0.000(2)
C20B 0.051(4) 0.026(3) 0.052(4) -0.006(3) 0.010(3) -0.005(3)
C21B 0.071(5) 0.030(4) 0.062(5) -0.002(3) 0.035(4) -0.004(3)
C22B 0.035(4) 0.042(4) 0.085(6) -0.006(4) 0.033(4) -0.004(3)
C23B 0.031(4) 0.030(3) 0.087(6) -0.003(3) 0.014(3) -0.001(3)
C24B 0.026(3) 0.021(3) 0.066(4) 0.001(3) 0.011(3) -0.002(2)
C25B 0.045(4) 0.030(3) 0.029(3) 0.006(2) 0.006(3) 0.006(3)
C26B 0.041(4) 0.032(3) 0.052(4) 0.004(3) 0.002(3) 0.001(3)
C27B 0.062(5) 0.039(4) 0.061(5) 0.017(3) 0.008(4) 0.015(4)
C28B 0.048(4) 0.066(5) 0.069(5) 0.016(4) 0.002(4) 0.033(4)
C29B 0.028(4) 0.065(5) 0.070(5) 0.013(4) 0.006(3) 0.013(3)
C30B 0.033(4) 0.041(4) 0.046(4) 0.006(3) 0.002(3) -0.004(3)

loop_
_geom_bond_atom_site_label_1
_geom_bond_atom_site_label_2
_geom_bond_distance
_geom_bond_site_symmetry_2
_geom_bond_publ_flag
Mn1A C1A 1.812(6) . ?
Mn1A C3A 1.814(7) . ?
Mn1A C2A 1.837(6) . ?
Mn1A P1A 2.2881(18) . ?
Mn1A P2A 2.2927(17) . ?
Mn1A H1A 1.735(19) . ?
Mn1B C2B 1.809(5) . ?
Mn1B C3B 1.812(6) . ?
Mn1B C1B 1.814(7) . ?
Mn1B P2B 2.2828(18) . ?
Mn1B P1B 2.3047(16) . ?
Mn1B H1B 1.71(6) . ?
P1A C13A 1.833(5) . ?
P1A C7A 1.836(5) . ?
P1A C4A 1.841(5) . ?
P2A C19A 1.838(5) . ?
P2A C25A 1.841(6) . ?
P2A C6A 1.843(5) . ?
P1B C13B 1.826(5) . ?
P1B C4B 1.832(5) . ?
P1B C7B 1.836(6) . ?
P2B C19B 1.832(6) . ?
P2B C6B 1.838(5) . ?
P2B C25B 1.838(6) . ?
O1A C1A 1.146(6) . ?
O2A C2A 1.125(6) . ?
O3A C3A 1.133(7) . ?
O1B C1B 1.144(7) . ?
O2B C2B 1.144(6) . ?
O3B C3B 1.137(6) . ?
C4A C5A 1.535(7) . ?
C4A H4A1 0.9900 . ?
C4A H4A2 0.9900 . ?
C5A C6A 1.523(8) . ?
C5A H5A1 0.9900 . ?
C5A H5A2 0.9900 . ?
C6A H6A1 0.9900 . ?
C6A H6A2 0.9900 . ?
C7A C8A 1.396(7) . ?
C7A C12A 1.404(8) . ?
C8A C9A 1.395(8) . ?
C8A H8A 0.9500 . ?
C9A C10A 1.387(9) . ?
C9A H9A 0.9500 . ?
C10A C11A 1.376(8) . ?
C10A H10A 0.9500 . ?
C11A C12A 1.385(8) . ?
C11A H11A 0.9500 . ?
C12A H12A 0.9500 . ?
C13A C18A 1.384(7) . ?
C13A C14A 1.389(7) . ?
C14A C15A 1.360(8) . ?
C14A H14A 0.9500 . ?
C15A C16A 1.393(8) . ?
C15A H15A 0.9500 . ?
C16A C17A 1.385(8) . ?
C16A H16A 0.9500 . ?
C17A C18A 1.390(8) . ?
C17A H17A 0.9500 . ?
C18A H18A 0.9500 . ?
C19A C24A 1.384(8) . ?
C19A C20A 1.395(7) . ?
C20A C21A 1.391(8) . ?
C20A H20A 0.9500 . ?
C21A C22A 1.362(9) . ?
C21A H21A 0.9500 . ?
C22A C23A 1.392(9) . ?
C22A H22A 0.9500 . ?
C23A C24A 1.375(8) . ?
C23A H23A 0.9500 . ?
C24A H24A 0.9500 . ?
C25A C26A 1.382(8) . ?
C25A C30A 1.384(8) . ?
C26A C27A 1.384(8) . ?
C26A H26A 0.9500 . ?
C27A C28A 1.382(9) . ?
C27A H27A 0.9500 . ?
C28A C29A 1.373(8) . ?
C28A H28A 0.9500 . ?
C29A C30A 1.376(8) . ?
C29A H29A 0.9500 . ?
C30A H30A 0.9500 . ?
C4B C5B 1.538(8) . ?
C4B H4B1 0.9900 . ?
C4B H4B2 0.9900 . ?
C5B C6B 1.526(7) . ?
C5B H5B1 0.9900 . ?
C5B H5B2 0.9900 . ?
C6B H6B1 0.9900 . ?
C6B H6B2 0.9900 . ?
C7B C12B 1.390(7) . ?
C7B C8B 1.402(7) . ?
C8B C9B 1.376(8) . ?
C8B H8B 0.9500 . ?
C9B C10B 1.391(8) . ?
C9B H9B 0.9500 . ?
C10B C11B 1.359(8) . ?
C10B H10B 0.9500 . ?
C11B C12B 1.378(8) . ?
C11B H11B 0.9500 . ?
C12B H12B 0.9500 . ?
C13B C14B 1.388(8) . ?
C13B C18B 1.400(7) . ?
C14B C15B 1.383(8) . ?
C14B H14B 0.9500 . ?
C15B C16B 1.382(8) . ?
C15B H15B 0.9500 . ?
C16B C17B 1.387(8) . ?
C16B H16B 0.9500 . ?
C17B C18B 1.397(8) . ?
C17B H17B 0.9500 . ?
C18B H18B 0.9500 . ?
C19B C24B 1.379(8) . ?
C19B C20B 1.402(8) . ?
C20B C21B 1.395(9) . ?
C20B H20B 0.9500 . ?
C21B C22B 1.390(10) . ?
C21B H21B 0.9500 . ?
C22B C23B 1.335(10) . ?
C22B H22B 0.9500 . ?
C23B C24B 1.404(8) . ?
C23B H23B 0.9500 . ?
C24B H24B 0.9500 . ?
C25B C26B 1.389(7) . ?
C25B C30B 1.393(8) . ?
C26B C27B 1.381(8) . ?
C26B H26B 0.9500 . ?
C27B C28B 1.382(10) . ?
C27B H27B 0.9500 . ?
C28B C29B 1.373(9) . ?
C28B H28B 0.9500 . ?
C29B C30B 1.359(8) . ?
C29B H29B 0.9500 . ?
C30B H30B 0.9500 . ?
